data_7219879
loop_
_publ_author_name
'Ferreira da Silva, J. L.'
'Harjivan, Shrika G.'
'Ferreira, Andr\'e P.'
'Shimizu, Karina'
'Matilde Marques, M.'
'Duarte, M. Teresa'

_publ_section_title
;
 Effect of substituents in the molecular and supramolecular architectures
 of 1-ferrocenyl-2-(aryl)thioethanones
;
_journal_issue 16
_journal_name_full CrystEngComm
_journal_page_first 3089
_journal_paper_doi 10.1039/C5CE00149H
_journal_volume 17
_journal_year 2015
_chemical_formula_moiety 'C18 H16 Fe O S'
_chemical_formula_sum 'C18 H16 Fe O S'
_chemical_formula_weight 336.22
_chemical_melting_point 349
_chemical_name_systematic 1-Ferrocenyl-2-(phenyl)thioethanone
_space_group_IT_number 15
_symmetry_cell_setting monoclinic
_symmetry_space_group_name_Hall '-C 2yc'
_symmetry_space_group_name_H-M 'C 1 2/c 1'
_atom_sites_solution_hydrogens geom
_atom_sites_solution_primary direct
_atom_sites_solution_secondary difmap
_audit_creation_method SHELXL-97
_audit_update_record
;
2015-01-20 deposited with the CCDC.
2015-03-11 downloaded from the CCDC.
;
_cell_angle_alpha 90.00
_cell_angle_beta 90.989(5)
_cell_angle_gamma 90.00
_cell_formula_units_Z 8
_cell_length_a 18.895(5)
_cell_length_b 5.769(3)
_cell_length_c 26.820(6)
_cell_measurement_reflns_used 3443
_cell_measurement_temperature 150(2)
_cell_measurement_theta_max 27.93
_cell_measurement_theta_min 2.62
_cell_volume 2923.1(18)
_computing_structure_refinement 'SHELXL-97 (Sheldrick, 1997)'
_diffrn_ambient_temperature 150(2)
_diffrn_measured_fraction_theta_full 0.982
_diffrn_measured_fraction_theta_max 0.982
_diffrn_radiation_monochromator graphite
_diffrn_radiation_source 'fine-focus sealed tube'
_diffrn_radiation_type MoK\a
_diffrn_radiation_wavelength 0.71073
_diffrn_reflns_av_R_equivalents 0.0770
_diffrn_reflns_av_sigmaI/netI 0.0496
_diffrn_reflns_limit_h_max 24
_diffrn_reflns_limit_h_min -24
_diffrn_reflns_limit_k_max 7
_diffrn_reflns_limit_k_min -7
_diffrn_reflns_limit_l_max 35
_diffrn_reflns_limit_l_min -35
_diffrn_reflns_number 25681
_diffrn_reflns_theta_full 27.93
_diffrn_reflns_theta_max 27.93
_diffrn_reflns_theta_min 2.62
_exptl_absorpt_coefficient_mu 1.169
_exptl_absorpt_correction_T_max 0.7998
_exptl_absorpt_correction_T_min 0.5406
_exptl_absorpt_correction_type multi-scan
_exptl_absorpt_process_details SADABS
_exptl_crystal_colour orange
_exptl_crystal_density_diffrn 1.528
_exptl_crystal_density_method 'not measured'
_exptl_crystal_description prism
_exptl_crystal_F_000 1392
_exptl_crystal_recrystallization_method 'Re-crystallisation from solvent: Diethyl ether'
_exptl_crystal_size_max 0.60
_exptl_crystal_size_mid 0.40
_exptl_crystal_size_min 0.20
_refine_diff_density_max 0.392
_refine_diff_density_min -0.299
_refine_diff_density_rms 0.070
_refine_ls_extinction_method none
_refine_ls_goodness_of_fit_ref 1.032
_refine_ls_hydrogen_treatment constr
_refine_ls_matrix_type full
_refine_ls_number_parameters 190
_refine_ls_number_reflns 3443
_refine_ls_number_restraints 0
_refine_ls_restrained_S_all 1.032
_refine_ls_R_factor_all 0.0509
_refine_ls_R_factor_gt 0.0337
_refine_ls_shift/su_max 0.001
_refine_ls_shift/su_mean 0.000
_refine_ls_structure_factor_coef Fsqd
_refine_ls_weighting_details 'calc w=1/[\s^2^(Fo^2^)+(0.0238P)^2^+3.2160P] where P=(Fo^2^+2Fc^2^)/3'
_refine_ls_weighting_scheme calc
_refine_ls_wR_factor_gt 0.0718
_refine_ls_wR_factor_ref 0.0779
_reflns_number_gt 2730
_reflns_number_total 3443
_reflns_threshold_expression >2sigma(I)
_cod_data_source_file c5ce00149h2.cif
_cod_data_source_block compoundI
_cod_depositor_comments
;
The following automatic conversions were performed:

'_symmetry_cell_setting' value 'Monoclinic' changed to 'monoclinic'
according to
/usr/data/users/saulius/crontab/automatic-downloads/rss-feeds/RSC/lib/dictionaries/cif_core.dic
dictionary named 'cif_core.dic' version 2.4.2 from 2011-04-26.

Automatic conversion script
Id: cif_fix_values 3105 2015-03-04 15:46:00Z robertas 

 Adding full bibliography for 7219879--7219885.cif.
;
_cod_original_sg_symbol_H-M C2/c
_cod_database_code 7219879

loop_
_symmetry_equiv_pos_as_xyz
'x, y, z'
'-x, y, -z+1/2'
'x+1/2, y+1/2, z'
'-x+1/2, y+1/2, -z+1/2'
'-x, -y, -z'
'x, -y, z-1/2'
'-x+1/2, -y+1/2, -z'
'x+1/2, -y+1/2, z-1/2'

loop_
_atom_site_label
_atom_site_type_symbol
_atom_site_fract_x
_atom_site_fract_y
_atom_site_fract_z
_atom_site_U_iso_or_equiv
_atom_site_adp_type
_atom_site_occupancy
_atom_site_symmetry_multiplicity
_atom_site_calc_flag
_atom_site_refinement_flags
Fe1 Fe 0.950851(15) 0.04736(5) 0.120184(10) 0.01544(9) Uani 1 1 d .
S1 S 0.68594(3) -0.03191(10) 0.05340(2) 0.02329(13) Uani 1 1 d .
O1 O 0.81145(8) -0.3561(3) 0.06968(6) 0.0262(4) Uani 1 1 d .
C9 C 1.00657(11) 0.1286(4) 0.05718(8) 0.0217(5) Uani 1 1 d .
H9 H 1.0385 0.2541 0.0532 0.026 Uiso 1 1 calc R
C18 C 0.70987(12) 0.2610(4) 0.13381(9) 0.0265(5) Uani 1 1 d .
H18 H 0.7266 0.3715 0.1105 0.032 Uiso 1 1 calc R
C16 C 0.68262(13) 0.1561(5) 0.21823(9) 0.0329(6) Uani 1 1 d .
H16 H 0.6817 0.1944 0.2527 0.040 Uiso 1 1 calc R
C7 C 0.96238(11) -0.2342(4) 0.07482(8) 0.0201(4) Uani 1 1 d .
H7 H 0.9594 -0.3921 0.0846 0.024 Uiso 1 1 calc R
C14 C 0.66044(13) -0.1144(4) 0.15185(9) 0.0265(5) Uani 1 1 d .
H14 H 0.6440 -0.2617 0.1408 0.032 Uiso 1 1 calc R
C11 C 0.82975(11) -0.1617(4) 0.05744(7) 0.0175(4) Uani 1 1 d .
C3 C 0.99784(12) 0.0718(4) 0.18898(8) 0.0239(5) Uani 1 1 d .
H3 H 1.0451 0.0286 0.1972 0.029 Uiso 1 1 calc R
C13 C 0.68666(11) 0.0443(4) 0.11763(8) 0.0201(4) Uani 1 1 d .
C5 C 0.90066(12) 0.2845(4) 0.16393(8) 0.0233(5) Uani 1 1 d .
H5 H 0.8717 0.4087 0.1525 0.028 Uiso 1 1 calc R
C8 C 1.02461(12) -0.0978(4) 0.07394(8) 0.0231(5) Uani 1 1 d .
H8 H 1.0708 -0.1491 0.0831 0.028 Uiso 1 1 calc R
C6 C 0.90444(11) -0.0904(3) 0.05817(7) 0.0167(4) Uani 1 1 d .
C1 C 0.87730(12) 0.0572(4) 0.17555(8) 0.0232(5) Uani 1 1 d .
H1 H 0.8299 0.0028 0.1733 0.028 Uiso 1 1 calc R
C17 C 0.70845(13) 0.3145(4) 0.18416(9) 0.0313(6) Uani 1 1 d .
H17 H 0.7253 0.4609 0.1954 0.038 Uiso 1 1 calc R
C12 C 0.77764(11) 0.0179(4) 0.03781(8) 0.0200(4) Uani 1 1 d .
H12A H 0.7811 0.0241 0.0010 0.024 Uiso 1 1 calc R
H12B H 0.7919 0.1716 0.0510 0.024 Uiso 1 1 calc R
C15 C 0.65832(14) -0.0570(5) 0.20211(9) 0.0342(6) Uani 1 1 d .
H15 H 0.6401 -0.1647 0.2254 0.041 Uiso 1 1 calc R
C2 C 0.93721(12) -0.0745(4) 0.19107(8) 0.0240(5) Uani 1 1 d .
H2 H 0.9369 -0.2324 0.2011 0.029 Uiso 1 1 calc R
C10 C 0.93305(11) 0.1348(4) 0.04749(7) 0.0180(4) Uani 1 1 d .
H10 H 0.9069 0.2653 0.0359 0.022 Uiso 1 1 calc R
C4 C 0.97492(12) 0.2934(4) 0.17241(8) 0.0232(5) Uani 1 1 d .
H4 H 1.0043 0.4251 0.1678 0.028 Uiso 1 1 calc R

loop_
_atom_site_aniso_label
_atom_site_aniso_U_11
_atom_site_aniso_U_22
_atom_site_aniso_U_33
_atom_site_aniso_U_23
_atom_site_aniso_U_13
_atom_site_aniso_U_12
Fe1 0.01492(16) 0.01826(15) 0.01312(15) -0.00050(12) 0.00010(10) 0.00122(12)
S1 0.0150(3) 0.0330(3) 0.0218(3) -0.0018(2) -0.0015(2) -0.0020(2)
O1 0.0242(9) 0.0216(8) 0.0325(9) 0.0054(7) -0.0040(7) -0.0038(7)
C9 0.0174(11) 0.0313(12) 0.0163(11) -0.0018(9) 0.0035(8) -0.0057(9)
C18 0.0240(12) 0.0231(11) 0.0324(13) 0.0002(10) -0.0034(10) 0.0007(9)
C16 0.0268(13) 0.0474(15) 0.0246(13) -0.0079(11) 0.0003(10) 0.0112(11)
C7 0.0202(11) 0.0208(11) 0.0193(11) -0.0042(8) -0.0009(9) 0.0055(9)
C14 0.0254(12) 0.0255(12) 0.0286(13) 0.0007(9) 0.0017(10) -0.0034(9)
C11 0.0196(11) 0.0199(10) 0.0129(10) -0.0012(8) -0.0004(8) -0.0005(8)
C3 0.0257(12) 0.0311(12) 0.0150(10) -0.0019(9) -0.0033(9) 0.0025(10)
C13 0.0137(10) 0.0234(10) 0.0230(11) -0.0016(9) -0.0013(8) 0.0043(9)
C5 0.0279(12) 0.0211(11) 0.0210(11) -0.0035(9) 0.0035(9) 0.0040(9)
C8 0.0169(11) 0.0337(13) 0.0189(11) -0.0067(9) 0.0005(8) 0.0072(9)
C6 0.0180(10) 0.0190(11) 0.0130(10) -0.0018(7) -0.0005(8) 0.0009(8)
C1 0.0224(11) 0.0278(12) 0.0196(11) -0.0024(9) 0.0055(9) 0.0003(10)
C17 0.0282(13) 0.0281(13) 0.0375(14) -0.0110(11) -0.0073(11) 0.0043(10)
C12 0.0156(10) 0.0238(11) 0.0208(11) 0.0034(8) 0.0014(8) -0.0012(8)
C15 0.0355(14) 0.0415(14) 0.0259(13) 0.0042(11) 0.0052(10) -0.0006(12)
C2 0.0282(12) 0.0275(12) 0.0163(11) 0.0023(9) 0.0029(9) 0.0015(10)
C10 0.0181(11) 0.0236(10) 0.0123(10) 0.0009(8) 0.0009(8) -0.0018(8)
C4 0.0277(12) 0.0239(11) 0.0181(11) -0.0053(9) -0.0004(9) -0.0034(9)

loop_
_atom_type_symbol
_atom_type_description
_atom_type_scat_dispersion_real
_atom_type_scat_dispersion_imag
_atom_type_scat_source
C C 0.0033 0.0016 'International Tables Vol C Tables 4.2.6.8 and 6.1.1.4'
H H 0.0000 0.0000 'International Tables Vol C Tables 4.2.6.8 and 6.1.1.4'
S S 0.1246 0.1234 'International Tables Vol C Tables 4.2.6.8 and 6.1.1.4'
Fe Fe 0.3463 0.8444 'International Tables Vol C Tables 4.2.6.8 and 6.1.1.4'
O O 0.0106 0.0060 'International Tables Vol C Tables 4.2.6.8 and 6.1.1.4'

loop_
_geom_angle_atom_site_label_1
_geom_angle_atom_site_label_2
_geom_angle_atom_site_label_3
_geom_angle
C6 Fe1 C10 41.43(8)
C6 Fe1 C3 160.79(9)
C10 Fe1 C3 155.74(9)
C6 Fe1 C4 157.44(9)
C10 Fe1 C4 121.08(9)
C3 Fe1 C4 40.71(9)
C6 Fe1 C7 41.37(8)
C10 Fe1 C7 69.16(9)
C3 Fe1 C7 123.00(9)
C4 Fe1 C7 159.58(9)
C6 Fe1 C5 122.28(9)
C10 Fe1 C5 108.24(9)
C3 Fe1 C5 68.51(9)
C4 Fe1 C5 40.63(9)
C7 Fe1 C5 158.16(9)
C6 Fe1 C2 124.55(9)
C10 Fe1 C2 162.32(9)
C3 Fe1 C2 40.82(9)
C4 Fe1 C2 68.37(9)
C7 Fe1 C2 107.24(9)
C5 Fe1 C2 68.28(9)
C6 Fe1 C1 108.40(9)
C10 Fe1 C1 125.68(9)
C3 Fe1 C1 68.47(9)
C4 Fe1 C1 68.26(9)
C7 Fe1 C1 122.24(9)
C5 Fe1 C1 40.53(9)
C2 Fe1 C1 40.52(9)
C6 Fe1 C8 68.56(9)
C10 Fe1 C8 68.06(9)
C3 Fe1 C8 106.52(9)
C4 Fe1 C8 123.45(9)
C7 Fe1 C8 40.36(9)
C5 Fe1 C8 160.46(9)
C2 Fe1 C8 121.13(9)
C1 Fe1 C8 157.06(9)
C6 Fe1 C9 68.69(9)
C10 Fe1 C9 40.25(8)
C3 Fe1 C9 120.38(9)
C4 Fe1 C9 107.09(9)
C7 Fe1 C9 68.36(9)
C5 Fe1 C9 124.53(9)
C2 Fe1 C9 156.06(9)
C1 Fe1 C9 161.67(9)
C8 Fe1 C9 40.34(9)
C13 S1 C12 101.14(10)
C10 C9 C8 108.18(19)
C10 C9 Fe1 68.96(12)
C8 C9 Fe1 69.80(12)
C10 C9 H9 125.9
C8 C9 H9 125.9
Fe1 C9 H9 126.9
C17 C18 C13 119.5(2)
C17 C18 H18 120.2
C13 C18 H18 120.2
C15 C16 C17 120.0(2)
C15 C16 H16 120.0
C17 C16 H16 120.0
C8 C7 C6 107.59(19)
C8 C7 Fe1 70.43(12)
C6 C7 Fe1 68.78(11)
C8 C7 H7 126.2
C6 C7 H7 126.2
Fe1 C7 H7 126.2
C15 C14 C13 119.9(2)
C15 C14 H14 120.0
C13 C14 H14 120.0
O1 C11 C6 122.01(19)
O1 C11 C12 122.4(2)
C6 C11 C12 115.52(17)
C4 C3 C2 107.7(2)
C4 C3 Fe1 69.70(12)
C2 C3 Fe1 69.92(12)
C4 C3 H3 126.1
C2 C3 H3 126.1
Fe1 C3 H3 125.8
C18 C13 C14 119.9(2)
C18 C13 S1 121.42(18)
C14 C13 S1 118.61(17)
C4 C5 C1 108.0(2)
C4 C5 Fe1 69.47(13)
C1 C5 Fe1 69.97(13)
C4 C5 H5 126.0
C1 C5 H5 126.0
Fe1 C5 H5 126.1
C7 C8 C9 108.75(19)
C7 C8 Fe1 69.21(12)
C9 C8 Fe1 69.86(12)
C7 C8 H8 125.6
C9 C8 H8 125.6
Fe1 C8 H8 126.9
C10 C6 C7 107.23(18)
C10 C6 C11 127.90(18)
C7 C6 C11 124.63(19)
C10 C6 Fe1 69.56(11)
C7 C6 Fe1 69.85(11)
C11 C6 Fe1 121.45(14)
C5 C1 C2 108.0(2)
C5 C1 Fe1 69.50(13)
C2 C1 Fe1 69.56(13)
C5 C1 H1 126.0
C2 C1 H1 126.0
Fe1 C1 H1 126.5
C18 C17 C16 120.5(2)
C18 C17 H17 119.7
C16 C17 H17 119.7
C11 C12 S1 115.40(15)
C11 C12 H12A 108.4
S1 C12 H12A 108.4
C11 C12 H12B 108.4
S1 C12 H12B 108.4
H12A C12 H12B 107.5
C16 C15 C14 120.1(2)
C16 C15 H15 119.9
C14 C15 H15 119.9
C1 C2 C3 108.0(2)
C1 C2 Fe1 69.92(12)
C3 C2 Fe1 69.26(12)
C1 C2 H2 126.0
C3 C2 H2 126.0
Fe1 C2 H2 126.4
C9 C10 C6 108.24(19)
C9 C10 Fe1 70.80(12)
C6 C10 Fe1 69.02(11)
C9 C10 H10 125.9
C6 C10 H10 125.9
Fe1 C10 H10 125.9
C5 C4 C3 108.2(2)
C5 C4 Fe1 69.91(12)
C3 C4 Fe1 69.59(12)
C5 C4 H4 125.9
C3 C4 H4 125.9
Fe1 C4 H4 126.2

loop_
_geom_bond_atom_site_label_1
_geom_bond_atom_site_label_2
_geom_bond_distance
Fe1 C6 2.029(2)
Fe1 C10 2.036(2)
Fe1 C3 2.039(2)
Fe1 C4 2.040(2)
Fe1 C7 2.043(2)
Fe1 C5 2.046(2)
Fe1 C2 2.047(2)
Fe1 C1 2.052(2)
Fe1 C8 2.059(2)
Fe1 C9 2.060(2)
S1 C13 1.778(2)
S1 C12 1.812(2)
O1 C11 1.220(3)
C9 C10 1.409(3)
C9 C8 1.420(3)
C9 H9 0.9500
C18 C17 1.386(3)
C18 C13 1.392(3)
C18 H18 0.9500
C16 C15 1.379(4)
C16 C17 1.387(4)
C16 H16 0.9500
C7 C8 1.415(3)
C7 C6 1.438(3)
C7 H7 0.9500
C14 C15 1.389(3)
C14 C13 1.393(3)
C14 H14 0.9500
C11 C6 1.470(3)
C11 C12 1.517(3)
C3 C4 1.419(3)
C3 C2 1.425(3)
C3 H3 0.9500
C5 C4 1.418(3)
C5 C1 1.420(3)
C5 H5 0.9500
C8 H8 0.9500
C6 C10 1.438(3)
C1 C2 1.420(3)
C1 H1 0.9500
C17 H17 0.9500
C12 H12A 0.9900
C12 H12B 0.9900
C15 H15 0.9500
C2 H2 0.9500
C10 H10 0.9500
C4 H4 0.9500

loop_
_geom_torsion_atom_site_label_1
_geom_torsion_atom_site_label_2
_geom_torsion_atom_site_label_3
_geom_torsion_atom_site_label_4
_geom_torsion
C6 Fe1 C9 C10 38.29(13)
C3 Fe1 C9 C10 -160.57(13)
C4 Fe1 C9 C10 -118.22(14)
C7 Fe1 C9 C10 82.90(14)
C5 Fe1 C9 C10 -77.01(15)
C2 Fe1 C9 C10 166.7(2)
C1 Fe1 C9 C10 -45.9(3)
C8 Fe1 C9 C10 119.86(18)
C6 Fe1 C9 C8 -81.56(13)
C10 Fe1 C9 C8 -119.86(18)
C3 Fe1 C9 C8 79.57(15)
C4 Fe1 C9 C8 121.92(13)
C7 Fe1 C9 C8 -36.95(13)
C5 Fe1 C9 C8 163.14(13)
C2 Fe1 C9 C8 46.9(3)
C1 Fe1 C9 C8 -165.8(3)
C6 Fe1 C7 C8 118.82(18)
C10 Fe1 C7 C8 80.25(13)
C3 Fe1 C7 C8 -76.09(16)
C4 Fe1 C7 C8 -43.9(3)
C5 Fe1 C7 C8 167.4(2)
C2 Fe1 C7 C8 -118.08(14)
C1 Fe1 C7 C8 -159.90(13)
C9 Fe1 C7 C8 36.93(13)
C10 Fe1 C7 C6 -38.58(12)
C3 Fe1 C7 C6 165.08(12)
C4 Fe1 C7 C6 -162.7(2)
C5 Fe1 C7 C6 48.6(3)
C2 Fe1 C7 C6 123.10(13)
C1 Fe1 C7 C6 81.28(15)
C8 Fe1 C7 C6 -118.82(18)
C9 Fe1 C7 C6 -81.89(13)
C6 Fe1 C3 C4 -165.4(2)
C10 Fe1 C3 C4 49.3(3)
C7 Fe1 C3 C4 163.43(13)
C5 Fe1 C3 C4 -37.54(14)
C2 Fe1 C3 C4 -118.76(19)
C1 Fe1 C3 C4 -81.25(15)
C8 Fe1 C3 C4 122.46(14)
C9 Fe1 C3 C4 80.85(16)
C6 Fe1 C3 C2 -46.7(3)
C10 Fe1 C3 C2 168.08(19)
C4 Fe1 C3 C2 118.76(19)
C7 Fe1 C3 C2 -77.81(16)
C5 Fe1 C3 C2 81.22(15)
C1 Fe1 C3 C2 37.50(13)
C8 Fe1 C3 C2 -118.79(14)
C9 Fe1 C3 C2 -160.40(13)
C17 C18 C13 C14 1.8(3)
C17 C18 C13 S1 178.95(17)
C15 C14 C13 C18 -0.8(3)
C15 C14 C13 S1 -178.04(19)
C12 S1 C13 C18 56.0(2)
C12 S1 C13 C14 -126.79(18)
C6 Fe1 C5 C4 -160.27(13)
C10 Fe1 C5 C4 -116.79(13)
C3 Fe1 C5 C4 37.61(13)
C7 Fe1 C5 C4 163.8(2)
C2 Fe1 C5 C4 81.67(14)
C1 Fe1 C5 C4 119.19(19)
C8 Fe1 C5 C4 -41.1(3)
C9 Fe1 C5 C4 -75.27(16)
C6 Fe1 C5 C1 80.54(15)
C10 Fe1 C5 C1 124.02(13)
C3 Fe1 C5 C1 -81.57(14)
C4 Fe1 C5 C1 -119.19(19)
C7 Fe1 C5 C1 44.7(3)
C2 Fe1 C5 C1 -37.52(13)
C8 Fe1 C5 C1 -160.3(2)
C9 Fe1 C5 C1 165.54(13)
C6 C7 C8 C9 0.1(2)
Fe1 C7 C8 C9 -58.81(15)
C6 C7 C8 Fe1 58.96(14)
C10 C9 C8 C7 0.0(2)
Fe1 C9 C8 C7 58.41(15)
C10 C9 C8 Fe1 -58.43(14)
C6 Fe1 C8 C7 -38.47(12)
C10 Fe1 C8 C7 -83.21(13)
C3 Fe1 C8 C7 121.88(13)
C4 Fe1 C8 C7 163.15(13)
C5 Fe1 C8 C7 -166.0(2)
C2 Fe1 C8 C7 79.87(15)
C1 Fe1 C8 C7 48.2(3)
C9 Fe1 C8 C7 -120.37(18)
C6 Fe1 C8 C9 81.90(13)
C10 Fe1 C8 C9 37.16(12)
C3 Fe1 C8 C9 -117.75(13)
C4 Fe1 C8 C9 -76.48(15)
C7 Fe1 C8 C9 120.37(18)
C5 Fe1 C8 C9 -45.6(3)
C2 Fe1 C8 C9 -159.76(12)
C1 Fe1 C8 C9 168.6(2)
C8 C7 C6 C10 -0.2(2)
Fe1 C7 C6 C10 59.78(14)
C8 C7 C6 C11 -174.97(19)
Fe1 C7 C6 C11 -115.0(2)
C8 C7 C6 Fe1 -60.00(15)
O1 C11 C6 C10 -176.2(2)
C12 C11 C6 C10 7.0(3)
O1 C11 C6 C7 -2.6(3)
C12 C11 C6 C7 -179.38(18)
O1 C11 C6 Fe1 -88.7(2)
C12 C11 C6 Fe1 94.5(2)
C3 Fe1 C6 C10 -159.3(2)
C4 Fe1 C6 C10 46.0(3)
C7 Fe1 C6 C10 -118.26(18)
C5 Fe1 C6 C10 81.01(15)
C2 Fe1 C6 C10 165.47(12)
C1 Fe1 C6 C10 123.51(13)
C8 Fe1 C6 C10 -80.70(13)
C9 Fe1 C6 C10 -37.24(12)
C10 Fe1 C6 C7 118.26(18)
C3 Fe1 C6 C7 -41.0(3)
C4 Fe1 C6 C7 164.3(2)
C5 Fe1 C6 C7 -160.73(13)
C2 Fe1 C6 C7 -76.27(15)
C1 Fe1 C6 C7 -118.23(13)
C8 Fe1 C6 C7 37.56(13)
C9 Fe1 C6 C7 81.03(14)
C10 Fe1 C6 C11 -122.7(2)
C3 Fe1 C6 C11 78.0(3)
C4 Fe1 C6 C11 -76.7(3)
C7 Fe1 C6 C11 119.0(2)
C5 Fe1 C6 C11 -41.7(2)
C2 Fe1 C6 C11 42.8(2)
C1 Fe1 C6 C11 0.79(18)
C8 Fe1 C6 C11 156.58(19)
C9 Fe1 C6 C11 -159.95(19)
C4 C5 C1 C2 -0.2(2)
Fe1 C5 C1 C2 59.09(15)
C4 C5 C1 Fe1 -59.27(15)
C6 Fe1 C1 C5 -118.49(14)
C10 Fe1 C1 C5 -75.71(16)
C3 Fe1 C1 C5 81.69(14)
C4 Fe1 C1 C5 37.74(13)
C7 Fe1 C1 C5 -161.99(13)
C2 Fe1 C1 C5 119.45(19)
C8 Fe1 C1 C5 163.2(2)
C9 Fe1 C1 C5 -40.9(3)
C6 Fe1 C1 C2 122.06(14)
C10 Fe1 C1 C2 164.83(13)
C3 Fe1 C1 C2 -37.76(13)
C4 Fe1 C1 C2 -81.72(15)
C7 Fe1 C1 C2 78.55(16)
C5 Fe1 C1 C2 -119.45(19)
C8 Fe1 C1 C2 43.7(3)
C9 Fe1 C1 C2 -160.3(3)
C13 C18 C17 C16 -1.5(4)
C15 C16 C17 C18 0.2(4)
O1 C11 C12 S1 20.6(3)
C6 C11 C12 S1 -162.64(15)
C13 S1 C12 C11 74.00(17)
C17 C16 C15 C14 0.8(4)
C13 C14 C15 C16 -0.5(4)
C5 C1 C2 C3 -0.1(2)
Fe1 C1 C2 C3 58.99(15)
C5 C1 C2 Fe1 -59.05(15)
C4 C3 C2 C1 0.3(2)
Fe1 C3 C2 C1 -59.40(15)
C4 C3 C2 Fe1 59.68(15)
C6 Fe1 C2 C1 -77.54(16)
C10 Fe1 C2 C1 -44.4(3)
C3 Fe1 C2 C1 119.36(19)
C4 Fe1 C2 C1 81.40(15)
C7 Fe1 C2 C1 -119.77(14)
C5 Fe1 C2 C1 37.53(14)
C8 Fe1 C2 C1 -161.65(13)
C9 Fe1 C2 C1 164.9(2)
C6 Fe1 C2 C3 163.10(13)
C10 Fe1 C2 C3 -163.8(3)
C4 Fe1 C2 C3 -37.96(13)
C7 Fe1 C2 C3 120.87(14)
C5 Fe1 C2 C3 -81.83(14)
C1 Fe1 C2 C3 -119.36(19)
C8 Fe1 C2 C3 78.99(16)
C9 Fe1 C2 C3 45.5(3)
C8 C9 C10 C6 -0.1(2)
Fe1 C9 C10 C6 -59.07(14)
C8 C9 C10 Fe1 58.95(15)
C7 C6 C10 C9 0.2(2)
C11 C6 C10 C9 174.73(19)
Fe1 C6 C10 C9 60.18(14)
C7 C6 C10 Fe1 -59.97(14)
C11 C6 C10 Fe1 114.6(2)
C6 Fe1 C10 C9 -119.25(18)
C3 Fe1 C10 C9 44.3(3)
C4 Fe1 C10 C9 79.56(15)
C7 Fe1 C10 C9 -80.72(14)
C5 Fe1 C10 C9 122.31(14)
C2 Fe1 C10 C9 -162.1(3)
C1 Fe1 C10 C9 163.84(13)
C8 Fe1 C10 C9 -37.25(13)
C3 Fe1 C10 C6 163.53(19)
C4 Fe1 C10 C6 -161.19(12)
C7 Fe1 C10 C6 38.52(12)
C5 Fe1 C10 C6 -118.45(13)
C2 Fe1 C10 C6 -42.9(3)
C1 Fe1 C10 C6 -76.91(15)
C8 Fe1 C10 C6 82.00(13)
C9 Fe1 C10 C6 119.25(18)
C1 C5 C4 C3 0.4(2)
Fe1 C5 C4 C3 -59.22(15)
C1 C5 C4 Fe1 59.59(15)
C2 C3 C4 C5 -0.4(2)
Fe1 C3 C4 C5 59.42(15)
C2 C3 C4 Fe1 -59.82(15)
C6 Fe1 C4 C5 48.1(3)
C10 Fe1 C4 C5 81.87(15)
C3 Fe1 C4 C5 -119.47(19)
C7 Fe1 C4 C5 -162.7(2)
C2 Fe1 C4 C5 -81.41(14)
C1 Fe1 C4 C5 -37.65(13)
C8 Fe1 C4 C5 164.72(13)
C9 Fe1 C4 C5 123.53(14)
C6 Fe1 C4 C3 167.5(2)
C10 Fe1 C4 C3 -158.66(13)
C7 Fe1 C4 C3 -43.3(3)
C5 Fe1 C4 C3 119.47(19)
C2 Fe1 C4 C3 38.05(14)
C1 Fe1 C4 C3 81.82(15)
C8 Fe1 C4 C3 -75.82(16)
C9 Fe1 C4 C3 -117.00(14)
